data_1539656
loop_
_publ_author_name
'Belokoneva, E.L.'
'Urusov, V.S.'
'Leonyuk, L.I.'
'Leonyuk, N.I.'

_publ_section_title
;
 Polytype relations in a series of bismuth and thallium compounds
;
_journal_name_full 'Sverkhprovodimest: Fizika, Khimiya, Tekhnika'
_journal_page_first 106
_journal_page_last 115
_journal_volume 2
_journal_year 1989
_chemical_formula_sum 'Bi2.14908 Ca0.2 Cu O4 Sr1.40148'
_chemical_name_systematic 'Bi2 (Sr1.401 Ca.2 Bi.149) Cu O6'
_space_group_IT_number 63
_symmetry_space_group_name_Hall '-C 2c 2 (z,x,y)'
_symmetry_space_group_name_H-M 'C m c m (c,a,b)'
_cell_angle_alpha 90
_cell_angle_beta 90
_cell_angle_gamma 90
_cell_formula_units_Z 20
_cell_length_a 5.49
_cell_length_b 28.02
_cell_length_c 24.84
_cell_volume 3821.132
_citation_journal_id_ASTM SFKTE6
_cod_data_source_file Belokoneva_SFKTE6_1989_1497.cif
_cod_data_source_block Bi2.14908Ca0.2Cu1O4Sr1.40148
_cod_original_sg_symbol_H-M 'A m m a'
_cod_original_formula_sum 'Bi2.14908 Ca0.2 Cu1 O4 Sr1.40148'
_cod_database_code 1539656

loop_
_symmetry_equiv_pos_as_xyz
x,y,z
x+1/2,-y,-z
-x,y,-z
-x+1/2,-y,z
-x,-y,-z
-x-1/2,y,z
x,-y,z
x-1/2,y,-z
x,y+1/2,z+1/2
x+1/2,-y+1/2,-z+1/2
-x,y+1/2,-z+1/2
-x+1/2,-y+1/2,z+1/2
-x,-y+1/2,-z+1/2
-x-1/2,y+1/2,z+1/2
x,-y+1/2,z+1/2
x-1/2,y+1/2,-z+1/2

loop_
_atom_site_label
_atom_site_type_symbol
_atom_site_fract_x
_atom_site_fract_y
_atom_site_fract_z
_atom_site_occupancy
_atom_site_U_iso_or_equiv
Bi3 Bi+3 0.75 0.2 0.05 1 0.0
O5 O-2 0.25 0.4 0.05 1 0.0
Ca1 Ca+2 0.75 0.5 0.18 1 0.0
Bi4 Bi+3 0.25 0.3 0.05 1 0.0
Bi6 Bi+3 0.25 0.5 0.05 1 0.0
Cu3 Cu+2 0.75 0.2 0.26 1 0.0
O10 O-2 0.25 0.3 0.16 1 0.0
Sr5 Sr+2 0.25 0.4 0.18 0.7525 0.0
Sr2 Sr+2 0.75 0.1 0.18 0.7504 0.0
Bi2 Bi+3 0.25 0.1 0.05 1 0.0
O2 O-2 0.75 0.1 0.05 1 0.0
Sr4 Sr+2 0.75 0.3 0.18 0.7504 0.0
O8 O-2 0.25 0.1 0.16 1 0.0
Sr1 Sr+2 0.25 0 0.18 1 0.0
Sr3 Sr+2 0.25 0.2 0.18 0.7504 0.0
Bi8 Bi+3 0.25 0.2 0.18 0.0834 0.0
Bi10 Bi+3 0.25 0.4 0.18 0.1225 0.0
Bi9 Bi+3 0.75 0.3 0.18 0.0834 0.0
Bi1 Bi+3 0.75 0 0.05 1 0.0
O4 O-2 0.75 0.3 0.05 1 0.0
Cu1 Cu+2 0.75 0 0.26 1 0.0
Bi7 Bi+3 0.75 0.1 0.18 0.0834 0.0
O1 O-2 0.25 0 0.05 1 0.0
O3 O-2 0.25 0.2 0.05 1 0.0
O7 O-2 0.75 0 0.16 1 0.0
O9 O-2 0.75 0.2 0.16 1 0.0
O12 O-2 0.25 0.5 0.16 1 0.0
O6 O-2 0.75 0.5 0.05 1 0.0
Bi5 Bi+3 0.75 0.4 0.05 1 0.0
O11 O-2 0.75 0.4 0.16 1 0.0
Cu2 Cu+2 0.25 0.1 0.26 1 0.0
